data_2213378
loop_
_publ_author_name
'Su, Qing'
'Wu, Qiao-Lin'
'Ye, Ling'
'Mu, Ying'

_publ_section_title (\h^5^-1-<i>n</i>-Butyl-2,3,4,5-tetramethylcyclopentadienyl)trichloridotitanium(IV)
_journal_coeditor_code HG2215
_journal_issue 5
_journal_name_full 'Acta Crystallographica Section E'
_journal_page_first m1448
_journal_page_last m1449
_journal_paper_doi 10.1107/S1600536807016649
_journal_volume 63
_journal_year 2007
_chemical_formula_iupac '[Ti (C13 H21) Cl3]'
_chemical_formula_moiety 'C13 H21 Cl3 Ti'
_chemical_formula_sum 'C13 H21 Cl3 Ti'
_chemical_formula_weight 331.55
_chemical_name_systematic
;
(\h^5^-1-n-Butyl-2,3,4,5-tetramethylcyclopentadienyl)trichloridotitanium(IV)
;
_space_group_IT_number 61
_symmetry_cell_setting orthorhombic
_symmetry_space_group_name_Hall '-P 2ac 2ab'
_symmetry_space_group_name_H-M 'P b c a'
_atom_sites_solution_hydrogens geom
_atom_sites_solution_primary direct
_atom_sites_solution_secondary difmap
_cell_angle_alpha 90.00
_cell_angle_beta 90.00
_cell_angle_gamma 90.00
_cell_formula_units_Z 8
_cell_length_a 13.341(2)
_cell_length_b 15.340(3)
_cell_length_c 15.725(3)
_cell_measurement_reflns_used 20573
_cell_measurement_temperature 295(2)
_cell_measurement_theta_max 27.41
_cell_measurement_theta_min 3.01
_cell_volume 3218.1(10)
_computing_cell_refinement RAPID-AUTO
_computing_data_collection 'RAPID-AUTO (Rigaku, 1998)'
_computing_data_reduction 'CrystalStructure (Rigaku/MSC & Rigaku, 2002)'
_computing_molecular_graphics 'PLATON (Spek, 2003) and Mercury (Macrae <i>et al.</i>,  2006)'
_computing_publication_material SHELXL97
_computing_structure_refinement 'SHELXL97 (Sheldrick, 1997)'
_computing_structure_solution 'SHELXS97 (Sheldrick, 1997)'
_diffrn_ambient_temperature 295(2)
_diffrn_measured_fraction_theta_full 0.998
_diffrn_measured_fraction_theta_max 0.998
_diffrn_measurement_device_type 'Rigaku R-AXIS RAPID'
_diffrn_measurement_method \w
_diffrn_radiation_monochromator graphite
_diffrn_radiation_source 'fine-focus sealed tube'
_diffrn_radiation_type MoK\a
_diffrn_radiation_wavelength 0.71073
_diffrn_reflns_av_R_equivalents 0.0487
_diffrn_reflns_av_sigmaI/netI 0.0267
_diffrn_reflns_limit_h_max 17
_diffrn_reflns_limit_h_min -17
_diffrn_reflns_limit_k_max 19
_diffrn_reflns_limit_k_min -19
_diffrn_reflns_limit_l_max 19
_diffrn_reflns_limit_l_min -20
_diffrn_reflns_number 28366
_diffrn_reflns_theta_full 27.41
_diffrn_reflns_theta_max 27.41
_diffrn_reflns_theta_min 3.01
_diffrn_standards_decay_% 0
_diffrn_standards_interval_count 0
_diffrn_standards_interval_time 0
_diffrn_standards_number 0
_exptl_absorpt_coefficient_mu 1.008
_exptl_absorpt_correction_T_max 0.7620
_exptl_absorpt_correction_T_min 0.6832
_exptl_absorpt_correction_type multi-scan
_exptl_absorpt_process_details
;
(ABSCOR; Higashi, 1995)
;
_exptl_crystal_colour red
_exptl_crystal_density_diffrn 1.369
_exptl_crystal_density_method 'not measured'
_exptl_crystal_description block
_exptl_crystal_F_000 1376
_exptl_crystal_size_max 0.41
_exptl_crystal_size_mid 0.30
_exptl_crystal_size_min 0.28
_refine_diff_density_max 0.579
_refine_diff_density_min -0.327
_refine_ls_extinction_method none
_refine_ls_goodness_of_fit_ref 1.063
_refine_ls_hydrogen_treatment constr
_refine_ls_matrix_type full
_refine_ls_number_parameters 159
_refine_ls_number_reflns 3657
_refine_ls_number_restraints 0
_refine_ls_restrained_S_all 1.063
_refine_ls_R_factor_all 0.0662
_refine_ls_R_factor_gt 0.0457
_refine_ls_shift/su_max 0.001
_refine_ls_shift/su_mean 0.000
_refine_ls_structure_factor_coef Fsqd
_refine_ls_weighting_details 'calc w=1/[\s^2^(Fo^2^)+(0.0533P)^2^+1.7104P] where P=(Fo^2^+2Fc^2^)/3'
_refine_ls_weighting_scheme calc
_refine_ls_wR_factor_gt 0.1127
_refine_ls_wR_factor_ref 0.1204
_reflns_number_gt 2625
_reflns_number_total 3657
_reflns_threshold_expression I>\2s(I)
_cod_data_source_file hg2215.cif
_cod_data_source_block I
_cod_depositor_comments
;
The following automatic conversions were performed:
'_symmetry_cell_setting' value 'Orthorhombic' changed to 'orthorhombic'
according to '/home/saulius/struct/CIF-dictionaries/cif_core.dic'
dictionary named 'cif_core.dic' version 2.4.1 from 2010-06-29.

Automatic conversion script
Id: cif_fix_enum 1527 2010-12-29 10:47:43Z saulius 

The following automatic conversions were performed:

'_symmetry_cell_setting' value 'Orthorhombic' changed to
'orthorhombic' according to
/home/saulius/struct/CIF-dictionaries/cif_core.dic dictionary named
'cif_core.dic' version 2.4.1 from 2010-06-29.

Automatic conversion script
Id: cif_fix_values 1715 2011-07-08 13:25:40Z adriana 
;
_cod_original_cell_volume 3218.1(11)
_cod_database_code 2213378
_cod_database_fobs_code 2213378

loop_
_symmetry_equiv_pos_as_xyz
'x, y, z'
'-x+1/2, -y, z+1/2'
'-x, y+1/2, -z+1/2'
'x+1/2, -y+1/2, -z'
'-x, -y, -z'
'x-1/2, y, -z-1/2'
'x, -y-1/2, z-1/2'
'-x-1/2, y-1/2, z'

loop_
_atom_site_type_symbol
_atom_site_label
_atom_site_fract_x
_atom_site_fract_y
_atom_site_fract_z
_atom_site_U_iso_or_equiv
_atom_site_adp_type
_atom_site_calc_flag
_atom_site_refinement_flags
_atom_site_occupancy
Ti Ti1 1.02426(3) 0.03469(3) 0.73876(3) 0.03703(15) Uani d . 1
Cl Cl1 1.08524(6) -0.05147(6) 0.63574(5) 0.0671(3) Uani d . 1
Cl Cl2 1.07387(6) -0.03681(7) 0.85617(5) 0.0768(3) Uani d . 1
Cl Cl3 1.12442(6) 0.15157(6) 0.73243(7) 0.0783(3) Uani d . 1
C C1 0.89084(16) 0.10847(16) 0.67207(16) 0.0368(5) Uani d . 1
C C2 0.86994(17) 0.01721(16) 0.66690(16) 0.0371(5) Uani d . 1
C C3 0.85845(18) -0.01456(17) 0.75092(16) 0.0386(6) Uani d . 1
C C4 0.86937(17) 0.05627(17) 0.80810(16) 0.0387(6) Uani d . 1
C C5 0.88967(17) 0.13197(16) 0.75968(16) 0.0374(5) Uani d . 1
C C6 0.9068(2) 0.1705(2) 0.59928(19) 0.0541(7) Uani d . 1
H H6A 0.9302 0.1380 0.5502 0.065 Uiso calc R 1
H H6B 0.9585 0.2120 0.6146 0.065 Uiso calc R 1
C C7 0.8096(3) 0.2209(2) 0.5750(2) 0.0690(9) Uani d . 1
H H7A 0.7822 0.2476 0.6259 0.083 Uiso calc R 1
H H7B 0.8270 0.2673 0.5358 0.083 Uiso calc R 1
C C8 0.7315(2) 0.1659(2) 0.5356(2) 0.0702(9) Uani d . 1
H H8A 0.7130 0.1200 0.5750 0.084 Uiso calc R 1
H H8B 0.7588 0.1386 0.4850 0.084 Uiso calc R 1
C C9 0.6369(3) 0.2182(3) 0.5112(3) 0.0859(12) Uani d . 1
H H9A 0.6109 0.2470 0.5607 0.129 Uiso calc R 1
H H9B 0.5872 0.1792 0.4889 0.129 Uiso calc R 1
H H9C 0.6539 0.2608 0.4689 0.129 Uiso calc R 1
C C10 0.8543(2) -0.0351(2) 0.58753(19) 0.0563(8) Uani d . 1
H H10A 0.8796 -0.0930 0.5958 0.084 Uiso calc R 1
H H10B 0.8892 -0.0080 0.5412 0.084 Uiso calc R 1
H H10C 0.7840 -0.0377 0.5747 0.084 Uiso calc R 1
C C11 0.8351(2) -0.10783(19) 0.7735(2) 0.0571(8) Uani d . 1
H H11A 0.7644 -0.1179 0.7677 0.086 Uiso calc R 1
H H11B 0.8551 -0.1189 0.8311 0.086 Uiso calc R 1
H H11C 0.8709 -0.1461 0.7359 0.086 Uiso calc R 1
C C12 0.8538(2) 0.0532(2) 0.90288(18) 0.0620(8) Uani d . 1
H H12A 0.8989 0.0932 0.9300 0.093 Uiso calc R 1
H H12B 0.8667 -0.0048 0.9231 0.093 Uiso calc R 1
H H12C 0.7859 0.0691 0.9159 0.093 Uiso calc R 1
C C13 0.8995(2) 0.22250(18) 0.7948(2) 0.0563(8) Uani d . 1
H H13A 0.8342 0.2452 0.8076 0.085 Uiso calc R 1
H H13B 0.9315 0.2592 0.7536 0.085 Uiso calc R 1
H H13C 0.9391 0.2210 0.8458 0.085 Uiso calc R 1

loop_
_atom_site_aniso_label
_atom_site_aniso_U_11
_atom_site_aniso_U_22
_atom_site_aniso_U_33
_atom_site_aniso_U_12
_atom_site_aniso_U_13
_atom_site_aniso_U_23
Ti1 0.0296(2) 0.0392(3) 0.0423(3) 0.00251(19) 0.00098(18) 0.00158(19)
Cl1 0.0563(4) 0.0822(6) 0.0627(5) 0.0236(4) 0.0100(4) -0.0137(4)
Cl2 0.0575(5) 0.1123(8) 0.0606(5) 0.0161(5) -0.0097(4) 0.0267(5)
Cl3 0.0396(4) 0.0566(5) 0.1386(9) -0.0113(3) -0.0013(4) 0.0036(5)
C1 0.0274(11) 0.0388(14) 0.0442(13) 0.0016(10) -0.0014(10) 0.0043(11)
C2 0.0306(11) 0.0384(14) 0.0422(13) 0.0013(10) -0.0009(10) -0.0041(11)
C3 0.0299(12) 0.0360(13) 0.0498(14) 0.0000(10) 0.0044(10) 0.0013(11)
C4 0.0315(12) 0.0427(14) 0.0419(13) 0.0046(10) 0.0047(10) -0.0011(11)
C5 0.0293(11) 0.0338(12) 0.0489(14) 0.0014(10) 0.0007(10) -0.0036(11)
C6 0.0482(15) 0.0590(19) 0.0551(17) -0.0037(13) -0.0008(13) 0.0157(14)
C7 0.080(2) 0.060(2) 0.066(2) -0.0020(18) -0.0112(18) 0.0238(17)
C8 0.070(2) 0.076(3) 0.065(2) 0.0127(18) -0.0096(17) -0.0049(18)
C9 0.070(2) 0.090(3) 0.098(3) 0.025(2) -0.024(2) -0.008(2)
C10 0.0544(17) 0.0606(19) 0.0539(17) 0.0014(14) -0.0066(14) -0.0172(14)
C11 0.0545(17) 0.0394(16) 0.078(2) -0.0059(13) 0.0067(15) 0.0099(15)
C12 0.0619(18) 0.078(2) 0.0460(16) 0.0055(16) 0.0127(14) -0.0023(15)
C13 0.0532(16) 0.0394(16) 0.076(2) 0.0029(13) -0.0033(15) -0.0156(15)

loop_
_atom_type_symbol
_atom_type_description
_atom_type_scat_dispersion_real
_atom_type_scat_dispersion_imag
_atom_type_scat_source
C C 0.0033 0.0016 'International Tables Vol C Tables 4.2.6.8 and 6.1.1.4'
H H 0.0000 0.0000 'International Tables Vol C Tables 4.2.6.8 and 6.1.1.4'
Cl Cl 0.1484 0.1585 'International Tables Vol C Tables 4.2.6.8 and 6.1.1.4'
Ti Ti 0.2776 0.4457 'International Tables Vol C Tables 4.2.6.8 and 6.1.1.4'

loop_
_geom_angle_atom_site_label_1
_geom_angle_atom_site_label_2
_geom_angle_atom_site_label_3
_geom_angle
Cl3 Ti1 Cl1 102.91(4)
Cl3 Ti1 Cl2 104.58(4)
Cl1 Ti1 Cl2 101.47(4)
Cl3 Ti1 C3 145.56(7)
Cl1 Ti1 C3 102.19(7)
Cl2 Ti1 C3 93.07(7)
Cl3 Ti1 C1 92.66(7)
Cl1 Ti1 C1 103.63(7)
Cl2 Ti1 C1 145.37(7)
C3 Ti1 C1 58.56(9)
Cl3 Ti1 C5 87.36(7)
Cl1 Ti1 C5 138.57(7)
Cl2 Ti1 C5 114.74(7)
C3 Ti1 C5 58.28(9)
C1 Ti1 C5 35.17(8)
Cl3 Ti1 C4 115.53(7)
Cl1 Ti1 C4 137.21(7)
Cl2 Ti1 C4 86.95(7)
C3 Ti1 C4 35.07(9)
C1 Ti1 C4 58.44(9)
C5 Ti1 C4 34.90(8)
Cl3 Ti1 C2 126.13(7)
Cl1 Ti1 C2 84.48(6)
Cl2 Ti1 C2 126.44(7)
C3 Ti1 C2 35.01(8)
C1 Ti1 C2 35.27(8)
C5 Ti1 C2 58.35(8)
C4 Ti1 C2 58.27(9)
C5 C1 C2 107.5(2)
C5 C1 C6 125.3(2)
C2 C1 C6 127.1(2)
C5 C1 Ti1 72.50(13)
C2 C1 Ti1 72.68(13)
C6 C1 Ti1 122.41(16)
C3 C2 C1 107.8(2)
C3 C2 C10 125.3(2)
C1 C2 C10 126.8(2)
C3 C2 Ti1 71.79(14)
C1 C2 Ti1 72.05(13)
C10 C2 Ti1 125.49(18)
C2 C3 C4 108.5(2)
C2 C3 C11 124.7(2)
C4 C3 C11 126.8(2)
C2 C3 Ti1 73.20(14)
C4 C3 Ti1 73.02(14)
C11 C3 Ti1 121.35(18)
C5 C4 C3 107.9(2)
C5 C4 C12 125.8(2)
C3 C4 C12 126.1(3)
C5 C4 Ti1 72.47(14)
C3 C4 Ti1 71.91(13)
C12 C4 Ti1 125.01(18)
C4 C5 C1 108.4(2)
C4 C5 C13 125.3(2)
C1 C5 C13 126.1(2)
C4 C5 Ti1 72.63(14)
C1 C5 Ti1 72.33(13)
C13 C5 Ti1 124.79(17)
C1 C6 C7 112.5(2)
C1 C6 H6A 109.1
C7 C6 H6A 109.1
C1 C6 H6B 109.1
C7 C6 H6B 109.1
H6A C6 H6B 107.8
C8 C7 C6 114.0(3)
C8 C7 H7A 108.7
C6 C7 H7A 108.7
C8 C7 H7B 108.7
C6 C7 H7B 108.7
H7A C7 H7B 107.6
C7 C8 C9 112.6(3)
C7 C8 H8A 109.1
C9 C8 H8A 109.1
C7 C8 H8B 109.1
C9 C8 H8B 109.1
H8A C8 H8B 107.8
C8 C9 H9A 109.5
C8 C9 H9B 109.5
H9A C9 H9B 109.5
C8 C9 H9C 109.5
H9A C9 H9C 109.5
H9B C9 H9C 109.5
C2 C10 H10A 109.5
C2 C10 H10B 109.5
H10A C10 H10B 109.5
C2 C10 H10C 109.5
H10A C10 H10C 109.5
H10B C10 H10C 109.5
C3 C11 H11A 109.5
C3 C11 H11B 109.5
H11A C11 H11B 109.5
C3 C11 H11C 109.5
H11A C11 H11C 109.5
H11B C11 H11C 109.5
C4 C12 H12A 109.5
C4 C12 H12B 109.5
H12A C12 H12B 109.5
C4 C12 H12C 109.5
H12A C12 H12C 109.5
H12B C12 H12C 109.5
C5 C13 H13A 109.5
C5 C13 H13B 109.5
H13A C13 H13B 109.5
C5 C13 H13C 109.5
H13A C13 H13C 109.5
H13B C13 H13C 109.5

loop_
_geom_bond_atom_site_label_1
_geom_bond_atom_site_label_2
_geom_bond_distance
Ti1 Cl3 2.2382(10)
Ti1 Cl1 2.2435(9)
Ti1 Cl2 2.2471(9)
Ti1 C3 2.345(2)
Ti1 C1 2.356(2)
Ti1 C5 2.358(2)
Ti1 C4 2.360(2)
Ti1 C2 2.364(2)
C1 C5 1.424(3)
C1 C2 1.430(3)
C1 C6 1.503(4)
C2 C3 1.417(3)
C2 C10 1.498(4)
C3 C4 1.418(4)
C3 C11 1.507(4)
C4 C5 1.415(3)
C4 C12 1.506(4)
C5 C13 1.500(4)
C6 C7 1.557(4)
C6 H6A 0.9700
C6 H6B 0.9700
C7 C8 1.476(5)
C7 H7A 0.9700
C7 H7B 0.9700
C8 C9 1.544(4)
C8 H8A 0.9700
C8 H8B 0.9700
C9 H9A 0.9600
C9 H9B 0.9600
C9 H9C 0.9600
C10 H10A 0.9600
C10 H10B 0.9600
C10 H10C 0.9600
C11 H11A 0.9600
C11 H11B 0.9600
C11 H11C 0.9600
C12 H12A 0.9600
C12 H12B 0.9600
C12 H12C 0.9600
C13 H13A 0.9600
C13 H13B 0.9600
C13 H13C 0.9600
